data_7014639
loop_
_publ_author_name
'Liu, Hai-Yan'
'Wu, Hua'
'Ma, Jian-Fang'
'Liu, Ying-Ying'
'Yang, Jin'
'Ma, Ji-Cheng'

_publ_section_title
;
 Inorganic-organic hybrid compounds based on octamolybdates and
 metal-organic fragments with flexible multidentate ligand: syntheses,
 structures and characterization.
;
_journal_issue 3
_journal_name_full 'Dalton transactions (Cambridge, England : 2003)'
_journal_page_first 602
_journal_page_last 613
_journal_paper_doi 10.1039/c0dt01024c
_journal_volume 40
_journal_year 2011
_chemical_formula_moiety 'C36 H50 Cu2 Mo8 N18 O30'
_chemical_formula_sum 'C36 H50 Cu2 Mo8 N18 O30'
_chemical_formula_weight 2109.54
_chemical_name_systematic
;
?
;
_space_group_IT_number 2
_symmetry_cell_setting triclinic
_symmetry_space_group_name_Hall '-P 1'
_symmetry_space_group_name_H-M 'P -1'
_atom_sites_solution_hydrogens geom
_atom_sites_solution_primary direct
_atom_sites_solution_secondary difmap
_audit_creation_method SHELXL-97
_cell_angle_alpha 102.700(8)
_cell_angle_beta 105.272(9)
_cell_angle_gamma 91.721(7)
_cell_formula_units_Z 1
_cell_length_a 10.9897(10)
_cell_length_b 11.2381(9)
_cell_length_c 12.9222(15)
_cell_measurement_reflns_used 5843
_cell_measurement_temperature 293(2)
_cell_measurement_theta_max 26
_cell_measurement_theta_min 2.8
_cell_volume 1495.3(3)
_computing_cell_refinement CrysAlis
_computing_data_collection 'CrysAlis (Oxford Diffraction, 2006)'
_computing_data_reduction CrysAlis
_computing_structure_refinement 'SHELXL-97 (Sheldrick, 2008)'
_computing_structure_solution 'SHELXS-97 (Sheldrick, 1997)'
_diffrn_ambient_temperature 293(2)
_diffrn_measured_fraction_theta_full 0.995
_diffrn_measured_fraction_theta_max 0.993
_diffrn_measurement_device_type 'Oxford Diffraction Gemini R Ultra'
_diffrn_measurement_method '\w scan'
_diffrn_radiation_monochromator graphite
_diffrn_radiation_source 'fine-focus sealed tube'
_diffrn_radiation_type MoK\a
_diffrn_radiation_wavelength 0.71073
_diffrn_reflns_av_R_equivalents 0.0471
_diffrn_reflns_av_sigmaI/netI 0.1758
_diffrn_reflns_limit_h_max 13
_diffrn_reflns_limit_h_min -13
_diffrn_reflns_limit_k_max 12
_diffrn_reflns_limit_k_min -13
_diffrn_reflns_limit_l_max 15
_diffrn_reflns_limit_l_min -14
_diffrn_reflns_number 10117
_diffrn_reflns_theta_full 25.00
_diffrn_reflns_theta_max 26.02
_diffrn_reflns_theta_min 2.79
_exptl_absorpt_coefficient_mu 2.416
_exptl_absorpt_correction_T_max 0.83
_exptl_absorpt_correction_T_min 0.76
_exptl_absorpt_correction_type multi-scan
_exptl_absorpt_process_details
;
CrysAlis (Oxford Diffraction, 2006)
;
_exptl_crystal_colour blue
_exptl_crystal_density_diffrn 2.343
_exptl_crystal_density_method 'not measured'
_exptl_crystal_description block
_exptl_crystal_F_000 1026
_exptl_crystal_size_max 0.18
_exptl_crystal_size_mid 0.16
_exptl_crystal_size_min 0.10
_refine_diff_density_max 0.660
_refine_diff_density_min -0.760
_refine_diff_density_rms 0.141
_refine_ls_extinction_method none
_refine_ls_goodness_of_fit_ref 0.710
_refine_ls_hydrogen_treatment mixed
_refine_ls_matrix_type full
_refine_ls_number_parameters 442
_refine_ls_number_reflns 5843
_refine_ls_number_restraints 11
_refine_ls_restrained_S_all 0.710
_refine_ls_R_factor_all 0.1056
_refine_ls_R_factor_gt 0.0396
_refine_ls_shift/su_max 0.009
_refine_ls_shift/su_mean 0.000
_refine_ls_structure_factor_coef Fsqd
_refine_ls_weighting_details 'calc w=1/[\s^2^(Fo^2^)+(0.0252P)^2^+0.0000P] where P=(Fo^2^+2Fc^2^)/3'
_refine_ls_weighting_scheme calc
_refine_ls_wR_factor_gt 0.0677
_refine_ls_wR_factor_ref 0.0744
_reflns_number_gt 2632
_reflns_number_total 5843
_reflns_threshold_expression >2\s(I)
_cod_data_source_file C0DT01024C.TXT
_cod_data_source_block 1
_cod_original_sg_symbol_Hall '-P 1 '
_cod_original_sg_symbol_H-M 'P -1 '
_cod_database_code 7014639

loop_
_symmetry_equiv_pos_as_xyz
'x, y, z'
'-x, -y, -z'

loop_
_atom_site_label
_atom_site_type_symbol
_atom_site_fract_x
_atom_site_fract_y
_atom_site_fract_z
_atom_site_U_iso_or_equiv
_atom_site_adp_type
_atom_site_occupancy
_atom_site_symmetry_multiplicity
_atom_site_calc_flag
_atom_site_refinement_flags
_atom_site_disorder_assembly
_atom_site_disorder_group
C1 C -0.2271(7) 0.0898(6) -0.1467(6) 0.0204(19) Uani 1 1 d . . .
H1 H -0.2026 0.0687 -0.2115 0.024 Uiso 1 1 calc R . .
C2 C -0.2347(8) 0.1181(8) 0.0131(7) 0.048(3) Uani 1 1 d U . .
H2 H -0.2125 0.1195 0.0880 0.057 Uiso 1 1 calc R . .
C3 C -0.4337(6) 0.1728(7) -0.2247(6) 0.028(2) Uani 1 1 d . . .
H3A H -0.5117 0.1257 -0.2309 0.033 Uiso 1 1 calc R . .
H3B H -0.4152 0.1508 -0.2955 0.033 Uiso 1 1 calc R . .
C4 C -0.2519(7) 0.3536(7) -0.2475(7) 0.035(2) Uani 1 1 d . . .
H4A H -0.2455 0.2681 -0.2499 0.052 Uiso 1 1 calc R . .
H4B H -0.1803 0.4008 -0.1925 0.052 Uiso 1 1 calc R . .
H4C H -0.2536 0.3682 -0.3183 0.052 Uiso 1 1 calc R . .
C5 C -0.6455(7) 0.2561(7) -0.1388(7) 0.036(2) Uani 1 1 d . . .
H5A H -0.7238 0.2910 -0.1368 0.053 Uiso 1 1 calc R . .
H5B H -0.6075 0.2368 -0.0693 0.053 Uiso 1 1 calc R . .
H5C H -0.6618 0.1827 -0.1968 0.053 Uiso 1 1 calc R . .
C6 C -0.5293(7) 0.6821(7) -0.1659(6) 0.036(2) Uani 1 1 d . . .
H6A H -0.5838 0.6886 -0.2355 0.054 Uiso 1 1 calc R . .
H6B H -0.4518 0.7333 -0.1493 0.054 Uiso 1 1 calc R . .
H6C H -0.5706 0.7079 -0.1090 0.054 Uiso 1 1 calc R . .
C7 C -0.4532(6) 0.3091(6) -0.1992(5) 0.0181(18) Uani 1 1 d . . .
C8 C -0.3725(6) 0.3909(7) -0.2190(5) 0.0190(18) Uani 1 1 d . . .
C9 C -0.3977(6) 0.5129(7) -0.2092(5) 0.0247(19) Uani 1 1 d . . .
C10 C -0.5006(6) 0.5530(7) -0.1720(6) 0.0203(19) Uani 1 1 d . . .
C11 C -0.5778(6) 0.4711(7) -0.1434(5) 0.0220(19) Uani 1 1 d . . .
C12 C -0.5566(6) 0.3470(7) -0.1601(5) 0.0214(18) Uani 1 1 d . . .
C13 C -0.3178(7) 0.5992(7) -0.2449(6) 0.027(2) Uani 1 1 d . . .
H13A H -0.2737 0.5521 -0.2937 0.032 Uiso 1 1 calc R . .
H13B H -0.3723 0.6496 -0.2856 0.032 Uiso 1 1 calc R . .
C14 C -0.1853(7) 0.7926(7) -0.1367(6) 0.0268(19) Uani 1 1 d . . .
H14 H -0.2169 0.8384 -0.1880 0.032 Uiso 1 1 calc R . .
C15 C -0.0860(7) 0.7364(8) 0.0010(6) 0.033(2) Uani 1 1 d . . .
H15 H -0.0310 0.7379 0.0698 0.040 Uiso 1 1 calc R . .
C16 C -0.6816(6) 0.5187(8) -0.0946(5) 0.027(2) Uani 1 1 d . . .
H16A H -0.7020 0.4649 -0.0510 0.033 Uiso 1 1 calc R . .
H16B H -0.6539 0.5996 -0.0466 0.033 Uiso 1 1 calc R . .
C17 C -0.8074(7) 0.5026(7) -0.2904(6) 0.029(2) Uani 1 1 d . . .
H17 H -0.7444 0.4780 -0.3243 0.035 Uiso 1 1 calc R . .
C18 C -0.9750(8) 0.5496(9) -0.2597(8) 0.053(3) Uani 1 1 d . . .
H18 H -1.0598 0.5644 -0.2712 0.063 Uiso 1 1 calc R . .
N1 N -0.9240(6) 0.5204(6) -0.3424(5) 0.0326(17) Uani 1 1 d . . .
N2 N -0.9013(7) 0.5567(7) -0.1614(6) 0.051(2) Uani 1 1 d . . .
N3 N -0.7943(5) 0.5246(5) -0.1845(5) 0.0244(16) Uani 1 1 d . . .
N4 N -0.3295(5) 0.1391(5) -0.1397(5) 0.0218(15) Uani 1 1 d . . .
N5 N -0.3389(6) 0.1601(7) -0.0344(5) 0.044(2) Uani 1 1 d . . .
N6 N -0.1612(6) 0.0728(5) -0.0511(5) 0.0260(16) Uani 1 1 d . . .
N7 N -0.2241(5) 0.6791(6) -0.1484(5) 0.0275(16) Uani 1 1 d . . .
N8 N -0.0956(5) 0.8357(5) -0.0434(5) 0.0235(16) Uani 1 1 d . . .
N9 N -0.1595(6) 0.6381(6) -0.0596(5) 0.0351(18) Uani 1 1 d . . .
O1 O -0.2903(5) -0.1547(5) -0.3675(4) 0.0428(16) Uani 1 1 d . . .
O2 O -0.1360(4) -0.2443(4) -0.6117(4) 0.0266(13) Uani 1 1 d . . .
O3 O -0.0786(5) -0.2593(5) -0.4031(4) 0.0317(15) Uani 1 1 d . . .
O4 O -0.0866(4) -0.0407(5) -0.4505(4) 0.0257(14) Uani 1 1 d . . .
O5 O 0.0014(5) -0.0619(5) -0.2117(4) 0.0349(15) Uani 1 1 d . . .
O6 O -0.0232(5) 0.1863(5) -0.2769(4) 0.0373(16) Uani 1 1 d . . .
O7 O 0.1464(4) 0.0223(4) -0.3353(4) 0.0249(13) Uani 1 1 d . . .
O8 O 0.1724(5) -0.2047(5) -0.2774(4) 0.0332(15) Uani 1 1 d . . .
O9 O 0.1110(4) -0.1684(4) -0.4924(4) 0.0214(13) Uani 1 1 d . . .
O10 O 0.3237(4) 0.1198(5) -0.4236(4) 0.0274(14) Uani 1 1 d . . .
O11 O 0.3051(5) -0.0995(5) -0.5752(4) 0.0435(17) Uani 1 1 d . . .
O12 O 0.3687(5) -0.1013(5) -0.3597(4) 0.0412(16) Uani 1 1 d . . .
O13 O -0.3256(5) -0.3576(5) -0.5326(4) 0.0453(17) Uani 1 1 d . . .
Cu1 Cu -1.0000 0.5000 -0.5000 0.0425(4) Uani 1 2 d S . .
Cu2 Cu 0.0000 0.0000 0.0000 0.0289(4) Uani 1 2 d S . .
Mo1 Mo 0.04976(6) -0.12764(7) -0.32669(6) 0.0256(2) Uani 1 1 d . . .
Mo2 Mo 0.02477(6) 0.13194(6) -0.38878(5) 0.02218(19) Uani 1 1 d . . .
Mo3 Mo -0.24104(7) -0.21755(7) -0.48025(6) 0.0297(2) Uani 1 1 d . . .
Mo4 Mo 0.26347(6) -0.04638(7) -0.45623(6) 0.0273(2) Uani 1 1 d . . .
O1W O -0.8466(6) 0.5865(6) -0.5181(5) 0.0567(19) Uani 1 1 d D . .
O2W O 0.4198(8) -0.3625(8) -0.4604(9) 0.093(3) Uani 1 1 d D . .
H1A H -0.773(6) 0.574(9) -0.479(9) 0.140 Uiso 1 1 d D . .
H1B H -0.845(10) 0.665(3) -0.495(10) 0.140 Uiso 1 1 d D . .
H2A H 0.469(11) -0.398(12) -0.497(10) 0.140 Uiso 1 1 d D . .
H2B H 0.430(14) -0.285(2) -0.448(12) 0.140 Uiso 1 1 d D . .

loop_
_atom_site_aniso_label
_atom_site_aniso_U_11
_atom_site_aniso_U_22
_atom_site_aniso_U_33
_atom_site_aniso_U_23
_atom_site_aniso_U_13
_atom_site_aniso_U_12
C1 0.024(4) 0.019(5) 0.023(4) 0.011(4) 0.010(4) 0.000(3)
C2 0.046(5) 0.059(6) 0.025(4) 0.013(4) -0.016(4) 0.017(4)
C3 0.019(4) 0.038(5) 0.020(4) 0.005(4) -0.004(3) 0.000(4)
C4 0.027(5) 0.032(5) 0.044(5) 0.009(4) 0.007(4) -0.005(4)
C5 0.040(5) 0.033(5) 0.039(5) 0.012(4) 0.016(4) 0.010(4)
C6 0.034(5) 0.043(6) 0.028(5) 0.002(4) 0.006(4) 0.010(4)
C7 0.016(4) 0.014(4) 0.017(4) 0.001(3) -0.006(3) 0.008(3)
C8 0.017(4) 0.023(5) 0.015(4) 0.000(3) 0.003(3) 0.008(3)
C9 0.020(4) 0.040(5) 0.011(4) 0.013(4) -0.005(3) -0.006(4)
C10 0.017(4) 0.020(4) 0.017(4) -0.001(3) -0.002(3) 0.009(3)
C11 0.024(4) 0.029(5) 0.010(4) 0.000(3) 0.002(3) 0.007(4)
C12 0.018(4) 0.035(5) 0.007(4) 0.004(3) -0.003(3) 0.004(4)
C13 0.027(4) 0.030(5) 0.016(4) -0.003(4) 0.000(3) 0.007(4)
C14 0.033(5) 0.023(5) 0.026(5) 0.014(4) 0.004(4) 0.007(4)
C15 0.042(5) 0.039(5) 0.016(4) 0.010(4) 0.000(4) 0.002(4)
C16 0.027(4) 0.045(5) 0.011(4) 0.004(4) 0.008(3) 0.013(4)
C17 0.023(4) 0.038(5) 0.025(5) 0.008(4) 0.002(4) -0.004(4)
C18 0.024(5) 0.074(8) 0.072(7) 0.035(6) 0.016(5) 0.030(5)
N1 0.029(4) 0.025(4) 0.040(4) 0.008(3) 0.002(3) 0.009(3)
N2 0.039(4) 0.084(6) 0.040(5) 0.025(4) 0.014(4) 0.028(4)
N3 0.026(4) 0.025(4) 0.032(4) 0.010(3) 0.019(3) 0.018(3)
N4 0.020(3) 0.022(4) 0.022(4) 0.005(3) 0.002(3) 0.013(3)
N5 0.049(5) 0.072(6) 0.016(4) 0.010(4) 0.011(3) 0.039(4)
N6 0.025(4) 0.022(4) 0.023(4) 0.000(3) -0.001(3) 0.002(3)
N7 0.027(4) 0.028(4) 0.023(4) 0.010(3) -0.003(3) 0.001(3)
N8 0.026(4) 0.022(4) 0.028(4) 0.014(3) 0.009(3) 0.010(3)
N9 0.045(4) 0.022(4) 0.032(4) 0.016(3) -0.006(3) 0.000(3)
O1 0.059(4) 0.052(4) 0.020(3) 0.012(3) 0.012(3) 0.011(3)
O2 0.032(3) 0.020(3) 0.028(3) 0.007(2) 0.007(2) 0.005(2)
O3 0.032(3) 0.029(3) 0.029(3) 0.010(3) -0.002(3) -0.007(3)
O4 0.025(3) 0.025(3) 0.017(3) 0.001(2) -0.006(2) -0.010(2)
O5 0.042(3) 0.046(4) 0.024(3) 0.019(3) 0.014(3) 0.009(3)
O6 0.045(4) 0.040(4) 0.023(3) -0.001(3) 0.010(3) 0.012(3)
O7 0.027(3) 0.033(3) 0.014(3) 0.014(2) -0.002(2) 0.000(2)
O8 0.040(3) 0.033(3) 0.024(3) 0.005(3) 0.006(3) 0.005(3)
O9 0.022(3) 0.021(3) 0.022(3) 0.005(2) 0.008(2) 0.008(2)
O10 0.031(3) 0.039(4) 0.013(3) 0.003(2) 0.010(2) 0.008(3)
O11 0.047(4) 0.043(4) 0.044(4) -0.001(3) 0.029(3) -0.001(3)
O12 0.036(3) 0.038(4) 0.044(3) 0.020(3) -0.006(3) 0.005(3)
O13 0.047(4) 0.043(4) 0.038(3) 0.014(3) -0.004(3) -0.008(3)
Cu1 0.0314(8) 0.0483(10) 0.0403(9) 0.0211(8) -0.0109(7) -0.0045(7)
Cu2 0.0189(7) 0.0221(8) 0.0393(8) 0.0109(6) -0.0057(6) 0.0023(6)
Mo1 0.0288(4) 0.0288(5) 0.0192(4) 0.0113(3) 0.0021(3) 0.0021(3)
Mo2 0.0263(4) 0.0225(4) 0.0163(4) 0.0040(3) 0.0038(3) 0.0041(3)
Mo3 0.0323(4) 0.0330(5) 0.0230(4) 0.0111(4) 0.0032(3) -0.0007(4)
Mo4 0.0272(4) 0.0283(4) 0.0244(4) 0.0051(3) 0.0046(3) 0.0028(3)
O1W 0.054(4) 0.055(4) 0.057(4) 0.018(4) 0.005(3) 0.002(3)
O2W 0.059(5) 0.098(7) 0.114(7) 0.030(7) 0.005(5) 0.007(5)

loop_
_atom_type_symbol
_atom_type_description
_atom_type_scat_dispersion_real
_atom_type_scat_dispersion_imag
_atom_type_scat_source
C C 0.0033 0.0016 'International Tables Vol C Tables 4.2.6.8 and 6.1.1.4'
H H 0.0000 0.0000 'International Tables Vol C Tables 4.2.6.8 and 6.1.1.4'
N N 0.0061 0.0033 'International Tables Vol C Tables 4.2.6.8 and 6.1.1.4'
O O 0.0106 0.0060 'International Tables Vol C Tables 4.2.6.8 and 6.1.1.4'
Cu Cu 0.3201 1.2651 'International Tables Vol C Tables 4.2.6.8 and 6.1.1.4'
Mo Mo -1.6832 0.6857 'International Tables Vol C Tables 4.2.6.8 and 6.1.1.4'

loop_
_geom_angle_atom_site_label_1
_geom_angle_atom_site_label_2
_geom_angle_atom_site_label_3
_geom_angle
_geom_angle_site_symmetry_1
_geom_angle_site_symmetry_3
_geom_angle_publ_flag
N4 C1 N6 111.7(7) . . ?
N5 C2 N6 116.8(7) . . ?
N4 C3 C7 113.3(5) . . ?
C8 C7 C12 121.4(7) . . ?
C8 C7 C3 119.4(6) . . ?
C12 C7 C3 119.2(7) . . ?
C7 C8 C9 120.2(7) . . ?
C7 C8 C4 121.6(7) . . ?
C9 C8 C4 118.2(7) . . ?
C8 C9 C10 119.6(7) . . ?
C8 C9 C13 119.9(7) . . ?
C10 C9 C13 120.3(7) . . ?
C9 C10 C11 120.1(7) . . ?
C9 C10 C6 119.1(7) . . ?
C11 C10 C6 120.8(7) . . ?
C12 C11 C10 119.8(7) . . ?
C12 C11 C16 121.1(7) . . ?
C10 C11 C16 119.1(7) . . ?
C11 C12 C7 118.6(7) . . ?
C11 C12 C5 120.3(7) . . ?
C7 C12 C5 121.0(7) . . ?
N7 C13 C9 111.1(6) . . ?
N7 C14 N8 112.2(7) . . ?
N9 C15 N8 115.5(6) . . ?
N3 C16 C11 109.1(5) . . ?
N3 C17 N1 109.7(8) . . ?
N2 C18 N1 116.9(7) . . ?
C18 N1 C17 101.4(7) . . ?
C18 N1 Cu1 129.9(5) . . ?
C17 N1 Cu1 128.7(6) . . ?
C18 N2 N3 100.9(7) . . ?
C17 N3 N2 111.1(6) . . ?
C17 N3 C16 129.0(6) . . ?
N2 N3 C16 119.9(6) . . ?
C1 N4 N5 110.6(6) . . ?
C1 N4 C3 131.3(7) . . ?
N5 N4 C3 118.2(6) . . ?
C2 N5 N4 100.1(7) . . ?
C1 N6 C2 100.8(6) . . ?
C1 N6 Cu2 134.5(6) . . ?
C2 N6 Cu2 124.8(5) . . ?
C14 N7 N9 109.7(6) . . ?
C14 N7 C13 127.2(6) . . ?
N9 N7 C13 123.0(6) . . ?
C14 N8 C15 100.9(6) . . ?
C14 N8 Cu2 125.0(5) . 1_565 ?
C15 N8 Cu2 133.9(5) . 1_565 ?
C15 N9 N7 101.7(6) . . ?
Mo2 O2 Mo3 120.8(2) 2_554 . ?
Mo1 O3 Mo3 117.3(3) . . ?
Mo2 O4 Mo1 92.09(16) . . ?
Mo2 O4 Mo4 92.6(2) . 2_554 ?
Mo1 O4 Mo4 163.6(2) . 2_554 ?
Mo2 O4 Mo2 103.9(2) . 2_554 ?
Mo1 O4 Mo2 98.30(19) . 2_554 ?
Mo4 O4 Mo2 95.85(17) 2_554 2_554 ?
Mo2 O4 Mo3 164.2(2) . . ?
Mo1 O4 Mo3 86.90(18) . . ?
Mo4 O4 Mo3 84.38(14) 2_554 . ?
Mo2 O4 Mo3 91.78(15) 2_554 . ?
Mo2 O7 Mo1 108.0(2) . . ?
Mo2 O7 Mo4 112.1(2) . . ?
Mo1 O7 Mo4 105.5(2) . . ?
Mo2 O9 Mo4 109.7(2) 2_554 . ?
Mo2 O9 Mo1 109.3(2) 2_554 . ?
Mo4 O9 Mo1 102.69(18) . . ?
Mo4 O10 Mo3 118.0(2) . 2_554 ?
N1 Cu1 N1 180.000(1) 2_364 . ?
N1 Cu1 O1W 87.7(3) 2_364 . ?
N1 Cu1 O1W 92.3(3) . . ?
N1 Cu1 O1W 92.3(3) 2_364 2_364 ?
N1 Cu1 O1W 87.7(3) . 2_364 ?
O1W Cu1 O1W 180.000(1) . 2_364 ?
N8 Cu2 N8 180.0(4) 2_565 1_545 ?
N8 Cu2 N6 90.5(2) 2_565 . ?
N8 Cu2 N6 89.5(2) 1_545 . ?
N8 Cu2 N6 89.5(2) 2_565 2 ?
N8 Cu2 N6 90.5(2) 1_545 2 ?
N6 Cu2 N6 180.0(5) . 2 ?
O8 Mo1 O5 104.1(2) . . ?
O8 Mo1 O3 101.1(2) . . ?
O5 Mo1 O3 103.0(2) . . ?
O8 Mo1 O7 99.1(2) . . ?
O5 Mo1 O7 97.4(2) . . ?
O3 Mo1 O7 146.6(2) . . ?
O8 Mo1 O4 158.1(2) . . ?
O5 Mo1 O4 97.4(2) . . ?
O3 Mo1 O4 77.78(19) . . ?
O7 Mo1 O4 73.63(17) . . ?
O8 Mo1 O9 86.0(2) . . ?
O5 Mo1 O9 165.7(2) . . ?
O3 Mo1 O9 84.5(2) . . ?
O7 Mo1 O9 70.76(18) . . ?
O4 Mo1 O9 72.12(17) . . ?
O8 Mo1 Mo2 134.48(19) . . ?
O5 Mo1 Mo2 86.55(19) . . ?
O3 Mo1 Mo2 119.72(15) . . ?
O7 Mo1 Mo2 35.34(13) . . ?
O4 Mo1 Mo2 41.96(12) . . ?
O9 Mo1 Mo2 79.20(12) . . ?
O6 Mo2 O2 104.8(2) . 2_554 ?
O6 Mo2 O7 101.0(2) . . ?
O2 Mo2 O7 95.8(2) 2_554 . ?
O6 Mo2 O9 102.7(2) . 2_554 ?
O2 Mo2 O9 96.0(2) 2_554 2_554 ?
O7 Mo2 O9 149.87(19) . 2_554 ?
O6 Mo2 O4 100.1(2) . . ?
O2 Mo2 O4 155.1(2) 2_554 . ?
O7 Mo2 O4 78.61(19) . . ?
O9 Mo2 O4 79.10(19) 2_554 . ?
O6 Mo2 O4 176.0(2) . 2_554 ?
O2 Mo2 O4 79.1(2) 2_554 2_554 ?
O7 Mo2 O4 77.49(19) . 2_554 ?
O9 Mo2 O4 77.67(18) 2_554 2_554 ?
O4 Mo2 O4 76.1(2) . 2_554 ?
O6 Mo2 Mo1 89.9(2) . . ?
O2 Mo2 Mo1 132.43(16) 2_554 . ?
O7 Mo2 Mo1 36.65(15) . . ?
O9 Mo2 Mo1 125.05(14) 2_554 . ?
O4 Mo2 Mo1 45.95(13) . . ?
O4 Mo2 Mo1 86.72(13) 2_554 . ?
O1 Mo3 O13 104.6(3) . . ?
O1 Mo3 O10 98.7(2) . 2_554 ?
O13 Mo3 O10 104.0(2) . 2_554 ?
O1 Mo3 O3 97.7(2) . . ?
O13 Mo3 O3 102.0(2) . . ?
O10 Mo3 O3 144.4(2) 2_554 . ?
O1 Mo3 O2 161.8(2) . . ?
O13 Mo3 O2 93.7(2) . . ?
O10 Mo3 O2 76.84(19) 2_554 . ?
O3 Mo3 O2 77.8(2) . . ?
O1 Mo3 O4 93.4(2) . . ?
O13 Mo3 O4 161.9(2) . . ?
O10 Mo3 O4 74.48(18) 2_554 . ?
O3 Mo3 O4 73.21(19) . . ?
O2 Mo3 O4 68.33(17) . . ?
O12 Mo4 O11 104.3(3) . . ?
O12 Mo4 O10 102.9(2) . . ?
O11 Mo4 O10 100.2(3) . . ?
O12 Mo4 O9 101.0(2) . . ?
O11 Mo4 O9 96.5(2) . . ?
O10 Mo4 O9 146.3(2) . . ?
O12 Mo4 O7 91.7(2) . . ?
O11 Mo4 O7 161.9(2) . . ?
O10 Mo4 O7 83.86(19) . . ?
O9 Mo4 O7 71.98(18) . . ?
O12 Mo4 O4 163.2(2) . 2_554 ?
O11 Mo4 O4 92.0(2) . 2_554 ?
O10 Mo4 O4 77.61(18) . 2_554 ?
O9 Mo4 O4 72.76(17) . 2_554 ?
O7 Mo4 O4 71.60(16) . 2_554 ?

loop_
_geom_bond_atom_site_label_1
_geom_bond_atom_site_label_2
_geom_bond_distance
_geom_bond_site_symmetry_2
_geom_bond_publ_flag
C1 N4 1.285(8) . ?
C1 N6 1.315(9) . ?
C2 N5 1.304(9) . ?
C2 N6 1.338(10) . ?
C3 N4 1.486(8) . ?
C3 C7 1.528(9) . ?
C4 C8 1.513(10) . ?
C5 C12 1.510(11) . ?
C6 C10 1.483(10) . ?
C7 C8 1.369(10) . ?
C7 C12 1.401(9) . ?
C8 C9 1.392(10) . ?
C9 C10 1.392(10) . ?
C9 C13 1.511(11) . ?
C10 C11 1.404(11) . ?
C11 C12 1.400(10) . ?
C11 C16 1.500(9) . ?
C13 N7 1.482(8) . ?
C14 N7 1.296(9) . ?
C14 N8 1.323(8) . ?
C15 N9 1.311(9) . ?
C15 N8 1.358(9) . ?
C16 N3 1.473(8) . ?
C17 N3 1.304(9) . ?
C17 N1 1.324(8) . ?
C18 N2 1.299(10) . ?
C18 N1 1.318(11) . ?
N1 Cu1 1.945(6) . ?
N2 N3 1.329(8) . ?
N4 N5 1.362(8) . ?
N6 Cu2 1.988(6) . ?
N7 N9 1.362(8) . ?
N8 Cu2 1.986(6) 1_565 ?
O1 Mo3 1.703(6) . ?
O2 Mo2 1.729(5) 2_554 ?
O2 Mo3 2.266(5) . ?
O3 Mo1 1.911(5) . ?
O3 Mo3 1.929(5) . ?
O4 Mo2 2.136(5) . ?
O4 Mo1 2.296(5) . ?
O4 Mo4 2.364(5) 2_554 ?
O4 Mo2 2.382(5) 2_554 ?
O4 Mo3 2.469(5) . ?
O5 Mo1 1.731(5) . ?
O6 Mo2 1.666(5) . ?
O7 Mo2 1.942(5) . ?
O7 Mo1 2.004(5) . ?
O7 Mo4 2.299(5) . ?
O8 Mo1 1.683(5) . ?
O9 Mo2 1.964(4) 2_554 ?
O9 Mo4 2.018(5) . ?
O9 Mo1 2.366(5) . ?
O10 Mo4 1.880(5) . ?
O10 Mo3 1.908(5) 2_554 ?
O11 Mo4 1.706(5) . ?
O12 Mo4 1.701(5) . ?
O13 Mo3 1.706(5) . ?
Cu1 N1 1.945(6) 2_364 ?
Cu1 O1W 2.013(7) . ?
Cu1 O1W 2.013(7) 2_364 ?
Cu2 N8 1.986(6) 2_565 ?
Cu2 N8 1.986(6) 1_545 ?
Cu2 N6 1.988(6) 2 ?
Mo1 Mo2 3.1922(12) . ?
Mo2 O2 1.729(5) 2_554 ?
Mo2 O9 1.964(4) 2_554 ?
Mo2 O4 2.382(5) 2_554 ?
Mo3 O10 1.908(5) 2_554 ?
Mo4 O4 2.364(5) 2_554 ?
